data_4519361
loop_
_publ_author_name
'D'souza, Luann R.'
'Harmalkar, Nikita N.'
'Harmalkar, Sarvesh S.'
'Tayade, Sakharam B.'
'Dhuri, Sunder N.'

_publ_section_title
;
 Construction of Pyrazine-Appended 1D and 3D Cobalt(II) Succinate
 Coordination Polymers: Influence of Solvent on Architectures and
 Applications in Gas Adsorption and NAC Detection.
;
_journal_issue 7
_journal_name_full 'ACS omega'
_journal_page_first 5698
_journal_page_last 5712
_journal_paper_doi 10.1021/acsomega.1c05216
_journal_volume 7
_journal_year 2022
_chemical_formula_sum 'C6 H6 Co N2 O4'
_chemical_formula_weight 229.06
_space_group_crystal_system monoclinic
_space_group_IT_number 15
_space_group_name_Hall '-C 2yc'
_space_group_name_H-M_alt 'C 1 2/c 1'
_atom_sites_solution_hydrogens geom
_audit_creation_method SHELXL-2018/3
_cell_angle_alpha 90
_cell_angle_beta 90.5280(10)
_cell_angle_gamma 90
_cell_formula_units_Z 4
_cell_length_a 12.1608(5)
_cell_length_b 7.5544(3)
_cell_length_c 8.6393(4)
_cell_measurement_reflns_used 9903
_cell_measurement_temperature 296(2)
_cell_measurement_theta_max 28.27
_cell_measurement_theta_min 2.36
_cell_volume 793.64(6)
_computing_structure_refinement 'SHELXL-2018/3 (Sheldrick, 2018)'
_computing_structure_solution 'SHELXT 2014/5 (Sheldrick, 2014)'
_diffrn_ambient_temperature 296(2)
_diffrn_measured_fraction_theta_full 1.000
_diffrn_measured_fraction_theta_max 1.000
_diffrn_measurement_device_type 'Bruker D8 Quest Eco'
_diffrn_measurement_method '\f and \w scans'
_diffrn_radiation_type MoK\a
_diffrn_radiation_wavelength 0.71073
_diffrn_reflns_av_R_equivalents 0.0227
_diffrn_reflns_av_unetI/netI 0.0088
_diffrn_reflns_Laue_measured_fraction_full 1.000
_diffrn_reflns_Laue_measured_fraction_max 1.000
_diffrn_reflns_limit_h_max 16
_diffrn_reflns_limit_h_min -16
_diffrn_reflns_limit_k_max 10
_diffrn_reflns_limit_k_min -10
_diffrn_reflns_limit_l_max 11
_diffrn_reflns_limit_l_min -11
_diffrn_reflns_number 12721
_diffrn_reflns_point_group_measured_fraction_full 1.000
_diffrn_reflns_point_group_measured_fraction_max 1.000
_diffrn_reflns_theta_full 25.242
_diffrn_reflns_theta_max 28.285
_diffrn_reflns_theta_min 3.175
_exptl_absorpt_coefficient_mu 2.143
_exptl_absorpt_correction_type multi-scan
_exptl_absorpt_process_details SADABS
_exptl_crystal_colour orange
_exptl_crystal_density_diffrn 1.917
_exptl_crystal_description plate
_exptl_crystal_F_000 460
_exptl_crystal_size_max 0.4
_exptl_crystal_size_mid 0.3
_exptl_crystal_size_min 0.1
_exptl_transmission_factor_max 0.7457
_exptl_transmission_factor_min 0.6101
_refine_diff_density_max 0.403
_refine_diff_density_min -0.551
_refine_diff_density_rms 0.096
_refine_ls_extinction_method none
_refine_ls_goodness_of_fit_ref 1.224
_refine_ls_hydrogen_treatment constr
_refine_ls_matrix_type full
_refine_ls_number_parameters 61
_refine_ls_number_reflns 979
_refine_ls_number_restraints 0
_refine_ls_restrained_S_all 1.224
_refine_ls_R_factor_all 0.0306
_refine_ls_R_factor_gt 0.0298
_refine_ls_shift/su_max 0.000
_refine_ls_shift/su_mean 0.000
_refine_ls_structure_factor_coef Fsqd
_refine_ls_weighting_details 'w=1/[\s^2^(Fo^2^)+(0.0310P)^2^+2.6596P] where P=(Fo^2^+2Fc^2^)/3'
_refine_ls_weighting_scheme calc
_refine_ls_wR_factor_gt 0.0817
_refine_ls_wR_factor_ref 0.0822
_reflns_Friedel_coverage 0.000
_reflns_number_gt 949
_reflns_number_total 979
_reflns_threshold_expression 'I > 2\s(I)'
_cod_data_source_file ao1c05216_si_006.cif
_cod_data_source_block 05
_cod_original_sg_symbol_H-M 'C 2/c'
_cod_database_code 4519361
_shelx_shelxl_version_number 2018/3
_shelx_space_group_comment
;
The symmetry employed for this shelxl refinement is uniquely defined
by the following loop, which should always be used as a source of
symmetry information in preference to the above space-group names.
They are only intended as comments.
;

loop_
_space_group_symop_operation_xyz
'x, y, z'
'-x, y, -z+1/2'
'x+1/2, y+1/2, z'
'-x+1/2, y+1/2, -z+1/2'
'-x, -y, -z'
'x, -y, z-1/2'
'-x+1/2, -y+1/2, -z'
'x+1/2, -y+1/2, z-1/2'

loop_
_atom_site_label
_atom_site_type_symbol
_atom_site_fract_x
_atom_site_fract_y
_atom_site_fract_z
_atom_site_U_iso_or_equiv
_atom_site_adp_type
_atom_site_occupancy
_atom_site_site_symmetry_order
_atom_site_calc_flag
_atom_site_refinement_flags_posn
_atom_site_refinement_flags_adp
_atom_site_refinement_flags_occupancy
_atom_site_disorder_assembly
_atom_site_disorder_group
Co1 Co 0.250000 0.750000 0.500000 0.01631(15) Uani 1 2 d S . P . .
O1 O 0.29753(18) 0.8372(3) 0.7182(2) 0.0333(5) Uani 1 1 d . . . . .
C1 C 0.4991(2) 0.6749(4) 0.5098(4) 0.0340(6) Uani 1 1 d . . . . .
H1 H 0.501492 0.797632 0.516916 0.041 Uiso 1 1 calc R U . . .
N1 N 0.40164(17) 0.5947(3) 0.4975(2) 0.0230(4) Uani 1 1 d . . . . .
O2 O 0.32895(16) 1.0321(2) 0.9029(2) 0.0271(4) Uani 1 1 d . . . . .
C2 C 0.4035(2) 0.4193(4) 0.4878(4) 0.0338(6) Uani 1 1 d . . . . .
H2 H 0.337414 0.358148 0.479060 0.041 Uiso 1 1 calc R U . . .
C3 C 0.3194(2) 0.9851(4) 0.7656(3) 0.0298(6) Uani 1 1 d . . . . .
H3 H 0.330108 1.072109 0.691114 0.036 Uiso 1 1 calc R U . . .

loop_
_atom_site_aniso_label
_atom_site_aniso_U_11
_atom_site_aniso_U_22
_atom_site_aniso_U_33
_atom_site_aniso_U_23
_atom_site_aniso_U_13
_atom_site_aniso_U_12
Co1 0.0209(2) 0.0126(2) 0.0154(2) -0.00014(14) -0.00250(15) 0.00187(15)
O1 0.0547(13) 0.0232(9) 0.0218(9) -0.0030(7) -0.0081(8) -0.0039(9)
C1 0.0241(12) 0.0167(11) 0.0613(19) -0.0041(11) -0.0017(12) 0.0018(10)
N1 0.0212(9) 0.0182(9) 0.0295(11) -0.0019(8) -0.0028(8) 0.0032(7)
O2 0.0344(10) 0.0229(9) 0.0238(9) -0.0059(7) -0.0044(7) 0.0041(7)
C2 0.0205(11) 0.0204(12) 0.0604(19) -0.0044(12) -0.0039(11) 0.0004(9)
C3 0.0470(15) 0.0213(11) 0.0211(11) -0.0013(9) -0.0004(10) 0.0004(11)

loop_
_atom_type_symbol
_atom_type_description
_atom_type_scat_dispersion_real
_atom_type_scat_dispersion_imag
_atom_type_scat_source
C C 0.0033 0.0016 'International Tables Vol C Tables 4.2.6.8 and 6.1.1.4'
H H 0.0000 0.0000 'International Tables Vol C Tables 4.2.6.8 and 6.1.1.4'
Co Co 0.3494 0.9721 'International Tables Vol C Tables 4.2.6.8 and 6.1.1.4'
N N 0.0061 0.0033 'International Tables Vol C Tables 4.2.6.8 and 6.1.1.4'
O O 0.0106 0.0060 'International Tables Vol C Tables 4.2.6.8 and 6.1.1.4'

loop_
_geom_angle_atom_site_label_1
_geom_angle_atom_site_label_2
_geom_angle_atom_site_label_3
_geom_angle
_geom_angle_site_symmetry_1
_geom_angle_site_symmetry_3
_geom_angle_publ_flag
O1 Co1 O1 180.0 7_566 . ?
O1 Co1 O2 90.61(7) 7_566 6_575 ?
O1 Co1 O2 89.39(7) . 6_575 ?
O1 Co1 O2 89.39(7) 7_566 4_546 ?
O1 Co1 O2 90.61(7) . 4_546 ?
O2 Co1 O2 180.0 6_575 4_546 ?
O1 Co1 N1 92.80(8) 7_566 . ?
O1 Co1 N1 87.20(8) . . ?
O2 Co1 N1 91.61(8) 6_575 . ?
O2 Co1 N1 88.39(8) 4_546 . ?
O1 Co1 N1 87.20(8) 7_566 7_566 ?
O1 Co1 N1 92.80(8) . 7_566 ?
O2 Co1 N1 88.39(8) 6_575 7_566 ?
O2 Co1 N1 91.61(8) 4_546 7_566 ?
N1 Co1 N1 180.0 . 7_566 ?
C3 O1 Co1 130.92(18) . . ?
N1 C1 C2 121.9(2) . 5_666 ?
N1 C1 H1 119.1 . . ?
C2 C1 H1 119.1 5_666 . ?
C2 N1 C1 116.2(2) . . ?
C2 N1 Co1 123.45(18) . . ?
C1 N1 Co1 120.30(17) . . ?
C3 O2 Co1 124.76(18) . 4_556 ?
N1 C2 C1 121.9(3) . 5_666 ?
N1 C2 H2 119.1 . . ?
C1 C2 H2 119.1 5_666 . ?
O1 C3 O2 127.0(3) . . ?
O1 C3 H3 116.5 . . ?
O2 C3 H3 116.5 . . ?

loop_
_geom_bond_atom_site_label_1
_geom_bond_atom_site_label_2
_geom_bond_distance
_geom_bond_site_symmetry_2
_geom_bond_publ_flag
Co1 O1 2.0740(18) 7_566 ?
Co1 O1 2.0740(18) . ?
Co1 O2 2.0853(18) 6_575 ?
Co1 O2 2.0853(18) 4_546 ?
Co1 N1 2.186(2) . ?
Co1 N1 2.186(2) 7_566 ?
O1 C3 1.219(3) . ?
C1 N1 1.334(3) . ?
C1 C2 1.382(4) 5_666 ?
C1 H1 0.9300 . ?
N1 C2 1.328(3) . ?
O2 C3 1.243(3) . ?
C2 H2 0.9300 . ?
C3 H3 0.9300 . ?
